data_1529144
loop_
_publ_author_name
'Knee, C.S.'
'Field, M.A.L.'
'Weller, M.T.'

_publ_section_title
;
 Neutron diffraction study of the antiferromagnetic oxyhalides Sr3 Fe2 O5
 Cl2, Sr3 Fe2 O5 Br and Sr3 Fe Co O5 Cl2
;
_journal_name_full 'Solid State Sciences'
_journal_page_first 443
_journal_page_last 450
_journal_volume 6
_journal_year 2004
_chemical_formula_sum 'Cl2 Co0.86 Fe1.14 O5 Sr3'
_chemical_name_systematic 'Sr3 ((Fe0.57 Co0.43)2 O5 Cl2)'
_space_group_IT_number 139
_symmetry_space_group_name_Hall '-I 4 2'
_symmetry_space_group_name_H-M 'I 4/m m m'
_cell_angle_alpha 90
_cell_angle_beta 90
_cell_angle_gamma 90
_cell_formula_units_Z 2
_cell_length_a 3.91932
_cell_length_b 3.91932
_cell_length_c 23.7782
_cell_volume 365.259
_citation_journal_id_ASTM SSSCFJ
_cod_data_source_file Knee_SSSCFJ_2004_79.cif
_cod_data_source_block Cl2Co0.86Fe1.14O5Sr3
_cod_original_cell_volume 365.2586
_cod_database_code 1529144

loop_
_symmetry_equiv_pos_as_xyz
x,y,z
-y,x,z
-x,-y,z
y,-x,z
x,-y,-z
y,x,-z
-x,y,-z
-y,-x,-z
-x,-y,-z
y,-x,-z
x,y,-z
-y,x,-z
-x,y,z
-y,-x,z
x,-y,z
y,x,z
x+1/2,y+1/2,z+1/2
-y+1/2,x+1/2,z+1/2
-x+1/2,-y+1/2,z+1/2
y+1/2,-x+1/2,z+1/2
x+1/2,-y+1/2,-z+1/2
y+1/2,x+1/2,-z+1/2
-x+1/2,y+1/2,-z+1/2
-y+1/2,-x+1/2,-z+1/2
-x+1/2,-y+1/2,-z+1/2
y+1/2,-x+1/2,-z+1/2
x+1/2,y+1/2,-z+1/2
-y+1/2,x+1/2,-z+1/2
-x+1/2,y+1/2,z+1/2
-y+1/2,-x+1/2,z+1/2
x+1/2,-y+1/2,z+1/2
y+1/2,x+1/2,z+1/2

loop_
_atom_site_label
_atom_site_type_symbol
_atom_site_fract_x
_atom_site_fract_y
_atom_site_fract_z
_atom_site_occupancy
_atom_site_U_iso_or_equiv
O1 O-2 0 0 0.5 1 0.0
Sr2 Sr+2 0 0 0.15749 1 0.0
Sr1 Sr+2 0 0 0 1 0.0
O2 O-2 0.5 0 0.08999 1 0.0
Co1 Co+3 0 0 0.42148 0.43 0.0
Fe1 Fe+3 0 0 0.42148 0.57 0.0
Cl1 Cl-1 0 0 0.29471 1 0.0
